data_1553784
loop_
_publ_author_name
'Huang, Zhe'
'Zhan, Ming'
'Zhang, Shaoguang'
'Luo, Qian'
'Zhang, Wen-Xiong'
'Xi, Zhenfeng'

_publ_section_title
;
 Synthesis of dibromo- and tetrabromo-bipyrrolines and their corresponding
 2,6-diazasemibullvalene derivatives
;
_journal_issue 9
_journal_name_full 'Organic Chemistry Frontiers'
_journal_page_first 1785
_journal_paper_doi 10.1039/C7QO00287D
_journal_volume 4
_journal_year 2017
_chemical_formula_moiety 'C18 H26 Br2 N2'
_chemical_formula_sum 'C18 H26 Br2 N2'
_chemical_formula_weight 430.23
_chemical_name_systematic tBu-2Br-NSBV-re
_space_group_crystal_system monoclinic
_space_group_IT_number 14
_space_group_name_Hall '-P 2ybc'
_space_group_name_H-M_alt 'P 1 21/c 1'
_atom_sites_solution_hydrogens geom
_atom_sites_solution_primary direct
_audit_creation_date 2014-07-08
_audit_creation_method
;
Olex2 1.2-beta
(compiled 2014.06.27 svn.r2953 for OlexSys, GUI svn.r4855)
;
_audit_update_record
;
2015-03-27 deposited with the CCDC.
2017-06-12 downloaded from the CCDC.
;
_cell_angle_alpha 90
_cell_angle_beta 101.924(7)
_cell_angle_gamma 90
_cell_formula_units_Z 4
_cell_length_a 6.6642(4)
_cell_length_b 19.8278(16)
_cell_length_c 14.8224(10)
_cell_measurement_reflns_used 3290
_cell_measurement_temperature 180.01(10)
_cell_measurement_theta_max 27.5220
_cell_measurement_theta_min 3.3180
_cell_volume 1916.3(2)
_computing_cell_refinement
;
CrysAlisPro, Agilent Technologies,
Version 1.171.36.32 (release 02-08-2013 CrysAlis171 .NET)
(compiled Aug  2 2013,16:46:58)
;
_computing_data_collection
;
CrysAlisPro, Agilent Technologies,
Version 1.171.36.32 (release 02-08-2013 CrysAlis171 .NET)
(compiled Aug  2 2013,16:46:58)
;
_computing_data_reduction
;
CrysAlisPro, Agilent Technologies,
Version 1.171.36.32 (release 02-08-2013 CrysAlis171 .NET)
(compiled Aug  2 2013,16:46:58)
;
_computing_molecular_graphics 'Olex2 (Dolomanov et al., 2009)'
_computing_publication_material 'Olex2 (Dolomanov et al., 2009)'
_computing_structure_refinement 'ShelXL (Sheldrick, 2008)'
_computing_structure_solution 'ShelXS (Sheldrick, 2008)'
_diffrn_ambient_temperature 180.01(10)
_diffrn_detector_area_resol_mean 10.3914
_diffrn_measured_fraction_theta_full 0.999
_diffrn_measured_fraction_theta_max 0.999
_diffrn_measurement_details
;
#__ type_ start__ end____ width___ exp.time_
  1 omega  -67.00   18.00   1.0000   60.0000
omega____ theta____ kappa____ phi______ frames
    -       10.8579  -77.0000   30.0000 85

#__ type_ start__ end____ width___ exp.time_
  2 omega   34.00   81.00   1.0000   60.0000
omega____ theta____ kappa____ phi______ frames
    -       10.8579 -178.0000  -90.0000 47

#__ type_ start__ end____ width___ exp.time_
  3 omega  -75.00    4.00   1.0000   60.0000
omega____ theta____ kappa____ phi______ frames
    -      -11.7173  -77.0000   90.0000 79

#__ type_ start__ end____ width___ exp.time_
  4 omega  -14.00   27.00   1.0000   60.0000
omega____ theta____ kappa____ phi______ frames
    -      -11.7173  -99.0000  -90.0000 41
;
_diffrn_measurement_device_type 'SuperNova, Dual, Cu at zero, Atlas'
_diffrn_measurement_method '\w scans'
_diffrn_orient_matrix_UB_11 -0.0598411000
_diffrn_orient_matrix_UB_12 0.0077067000
_diffrn_orient_matrix_UB_13 0.0330590000
_diffrn_orient_matrix_UB_21 -0.0839397000
_diffrn_orient_matrix_UB_22 0.0085576000
_diffrn_orient_matrix_UB_23 -0.0360270000
_diffrn_orient_matrix_UB_31 -0.0347636000
_diffrn_orient_matrix_UB_32 -0.0338578000
_diffrn_orient_matrix_UB_33 -0.0016091000
_diffrn_radiation_monochromator mirror
_diffrn_radiation_type MoK\a
_diffrn_radiation_wavelength 0.71073
_diffrn_reflns_av_R_equivalents 0.0696
_diffrn_reflns_av_unetI/netI 0.0903
_diffrn_reflns_Laue_measured_fraction_full 0.999
_diffrn_reflns_Laue_measured_fraction_max 0.999
_diffrn_reflns_limit_h_max 8
_diffrn_reflns_limit_h_min -8
_diffrn_reflns_limit_k_max 24
_diffrn_reflns_limit_k_min -22
_diffrn_reflns_limit_l_max 18
_diffrn_reflns_limit_l_min -18
_diffrn_reflns_number 11160
_diffrn_reflns_point_group_measured_fraction_full 0.999
_diffrn_reflns_point_group_measured_fraction_max 0.999
_diffrn_reflns_theta_full 25.242
_diffrn_reflns_theta_max 26.021
_diffrn_reflns_theta_min 2.809
_diffrn_source 'SuperNova (Mo) X-ray Source'
_exptl_absorpt_coefficient_mu 4.229
_exptl_absorpt_correction_T_max 1.00000
_exptl_absorpt_correction_T_min 0.74189
_exptl_absorpt_correction_type multi-scan
_exptl_absorpt_process_details
;
CrysAlisPro, Agilent Technologies,
Version 1.171.36.32 (release 02-08-2013 CrysAlis171 .NET)
(compiled Aug  2 2013,16:46:58)
Empirical absorption correction using spherical harmonics,
 implemented in SCALE3 ABSPACK scaling algorithm.
;
_exptl_crystal_colour 'light colourless'
_exptl_crystal_colour_modifier light
_exptl_crystal_colour_primary colourless
_exptl_crystal_density_diffrn 1.491
_exptl_crystal_description needle
_exptl_crystal_F_000 872
_exptl_crystal_size_max 0.1
_exptl_crystal_size_mid 0.03
_exptl_crystal_size_min 0.02
_refine_diff_density_max 0.968
_refine_diff_density_min -0.630
_refine_diff_density_rms 0.111
_refine_ls_extinction_method none
_refine_ls_goodness_of_fit_ref 1.028
_refine_ls_hydrogen_treatment constr
_refine_ls_matrix_type full
_refine_ls_number_parameters 205
_refine_ls_number_reflns 3773
_refine_ls_number_restraints 0
_refine_ls_restrained_S_all 1.028
_refine_ls_R_factor_all 0.0978
_refine_ls_R_factor_gt 0.0537
_refine_ls_shift/su_max 0.001
_refine_ls_shift/su_mean 0.000
_refine_ls_structure_factor_coef Fsqd
_refine_ls_weighting_details 'w=1/[\s^2^(Fo^2^)+(0.0594P)^2^] where P=(Fo^2^+2Fc^2^)/3'
_refine_ls_weighting_scheme calc
_refine_ls_wR_factor_gt 0.1172
_refine_ls_wR_factor_ref 0.1320
_reflns_Friedel_coverage 0.000
_reflns_number_gt 2465
_reflns_number_total 3773
_reflns_threshold_expression 'I > 2\s(I)'
_cod_data_source_file c7qo00287d2.cif
_cod_data_source_block 14apr15f
_cod_database_code 1553784
_shelxl_version_number 2014-3
_chemical_oxdiff_formula 'C15 H15 Br1 N2'
_shelx_space_group_comment
;
The symmetry employed for this shelxl refinement is uniquely defined
by the following loop, which should always be used as a source of
symmetry information in preference to the above space-group names.
They are only intended as comments.
;
_reflns_odcompleteness_completeness 99.82
_reflns_odcompleteness_iscentric 1
_reflns_odcompleteness_theta 25.97
_olex2_refinement_description
;
1. Fixed Uiso
 At 1.2 times of:
  All C(H,H) groups
 At 1.5 times of:
  All C(H,H,H) groups
2.a Secondary CH2 refined with riding coordinates:
 C7(H7A,H7B), C8(H8A,H8B), C9(H9A,H9B), C10(H10A,H10B)
2.b Idealised Me refined as rotating group:
 C12(H12A,H12B,H12C), C13(H13A,H13B,H13C), C14(H14A,H14B,H14C), C16(H16A,H16B,
 H16C), C17(H17A,H17B,H17C), C18(H18A,H18B,H18C)
;
_olex2_submission_special_instructions 'No special instructions were received'

loop_
_space_group_symop_operation_xyz
'x, y, z'
'-x, y+1/2, -z+1/2'
'-x, -y, -z'
'x, -y-1/2, z-1/2'

loop_
_atom_site_label
_atom_site_type_symbol
_atom_site_fract_x
_atom_site_fract_y
_atom_site_fract_z
_atom_site_U_iso_or_equiv
_atom_site_adp_type
_atom_site_occupancy
_atom_site_site_symmetry_order
_atom_site_calc_flag
_atom_site_refinement_flags_posn
Br1 Br 0.11198(10) 0.73890(3) 0.55519(4) 0.0446(2) Uani 1 1 d .
Br2 Br 0.57882(8) 0.71909(3) 0.88041(4) 0.0412(2) Uani 1 1 d .
N1 N 0.0988(6) 0.7273(2) 0.8322(3) 0.0272(10) Uani 1 1 d .
N2 N 0.4658(6) 0.5941(2) 0.8035(3) 0.0342(11) Uani 1 1 d .
C1 C 0.0658(7) 0.7572(3) 0.7531(4) 0.0280(12) Uani 1 1 d .
C2 C 0.1304(7) 0.7155(3) 0.6799(3) 0.0260(11) Uani 1 1 d .
C3 C 0.2122(7) 0.6599(3) 0.7209(3) 0.0260(12) Uani 1 1 d .
C4 C 0.3643(7) 0.6053(3) 0.7202(4) 0.0287(12) Uani 1 1 d .
C5 C 0.3959(7) 0.6402(3) 0.8689(4) 0.0311(12) Uani 1 1 d .
C6 C 0.1792(7) 0.6596(3) 0.8171(4) 0.0288(12) Uani 1 1 d .
C7 C 0.0072(8) 0.6030(3) 0.8289(3) 0.0318(13) Uani 1 1 d .
H7A H -0.1297 0.6213 0.8089 0.038 Uiso 1 1 calc R
H7B H 0.0203 0.5636 0.7918 0.038 Uiso 1 1 calc R
C8 C 0.0435(8) 0.5838(3) 0.9300(4) 0.0467(16) Uani 1 1 d .
H8A H 0.0208 0.6232 0.9654 0.056 Uiso 1 1 calc R
H8B H -0.0561 0.5499 0.9381 0.056 Uiso 1 1 calc R
C9 C 0.2569(8) 0.5567(3) 0.9680(4) 0.0434(15) Uani 1 1 d .
H9A H 0.2668 0.5424 1.0313 0.052 Uiso 1 1 calc R
H9B H 0.2824 0.5179 0.9323 0.052 Uiso 1 1 calc R
C10 C 0.4153(8) 0.6101(3) 0.9642(4) 0.0391(14) Uani 1 1 d .
H10A H 0.5508 0.5906 0.9834 0.047 Uiso 1 1 calc R
H10B H 0.4017 0.6458 1.0073 0.047 Uiso 1 1 calc R
C11 C -0.0225(8) 0.8278(3) 0.7411(4) 0.0337(13) Uani 1 1 d .
C12 C 0.1259(10) 0.8746(3) 0.7043(5) 0.0563(18) Uani 1 1 d .
H12A H 0.2571 0.8740 0.7458 0.084 Uiso 1 1 calc GR
H12B H 0.0724 0.9197 0.6995 0.084 Uiso 1 1 calc GR
H12C H 0.1408 0.8593 0.6445 0.084 Uiso 1 1 calc GR
C13 C -0.2333(9) 0.8257(3) 0.6739(4) 0.0571(18) Uani 1 1 d .
H13A H -0.2159 0.8105 0.6145 0.086 Uiso 1 1 calc GR
H13B H -0.2922 0.8701 0.6682 0.086 Uiso 1 1 calc GR
H13C H -0.3226 0.7953 0.6972 0.086 Uiso 1 1 calc GR
C14 C -0.0514(9) 0.8556(3) 0.8338(4) 0.0454(15) Uani 1 1 d .
H14A H -0.1345 0.8250 0.8605 0.068 Uiso 1 1 calc GR
H14B H -0.1177 0.8987 0.8246 0.068 Uiso 1 1 calc GR
H14C H 0.0800 0.8604 0.8745 0.068 Uiso 1 1 calc GR
C15 C 0.4126(8) 0.5688(3) 0.6371(4) 0.0347(13) Uani 1 1 d .
C16 C 0.2083(9) 0.5503(3) 0.5723(4) 0.0449(15) Uani 1 1 d .
H16A H 0.1252 0.5248 0.6057 0.067 Uiso 1 1 calc GR
H16B H 0.2351 0.5239 0.5218 0.067 Uiso 1 1 calc GR
H16C H 0.1373 0.5909 0.5489 0.067 Uiso 1 1 calc GR
C17 C 0.5418(9) 0.6152(3) 0.5895(4) 0.0465(16) Uani 1 1 d .
H17A H 0.4640 0.6548 0.5676 0.070 Uiso 1 1 calc GR
H17B H 0.5784 0.5920 0.5385 0.070 Uiso 1 1 calc GR
H17C H 0.6640 0.6281 0.6327 0.070 Uiso 1 1 calc GR
C18 C 0.5338(9) 0.5046(3) 0.6694(4) 0.0456(16) Uani 1 1 d .
H18A H 0.6629 0.5165 0.7082 0.068 Uiso 1 1 calc GR
H18B H 0.5575 0.4800 0.6168 0.068 Uiso 1 1 calc GR
H18C H 0.4571 0.4771 0.7035 0.068 Uiso 1 1 calc GR

loop_
_atom_site_aniso_label
_atom_site_aniso_U_11
_atom_site_aniso_U_22
_atom_site_aniso_U_33
_atom_site_aniso_U_23
_atom_site_aniso_U_13
_atom_site_aniso_U_12
Br1 0.0593(4) 0.0433(4) 0.0300(3) 0.0047(3) 0.0067(3) 0.0043(3)
Br2 0.0260(3) 0.0486(4) 0.0486(4) -0.0089(3) 0.0066(3) -0.0106(3)
N1 0.022(2) 0.025(3) 0.033(2) -0.005(2) 0.0029(19) 0.0004(18)
N2 0.026(2) 0.044(3) 0.035(3) -0.004(2) 0.011(2) 0.001(2)
C1 0.020(3) 0.028(3) 0.034(3) -0.002(2) 0.001(2) 0.003(2)
C2 0.023(3) 0.030(3) 0.024(3) 0.000(2) 0.003(2) 0.004(2)
C3 0.018(2) 0.031(3) 0.027(3) -0.003(2) 0.001(2) -0.008(2)
C4 0.017(3) 0.027(3) 0.042(3) -0.003(2) 0.006(2) -0.001(2)
C5 0.026(3) 0.034(3) 0.033(3) -0.002(2) 0.005(2) 0.001(2)
C6 0.024(3) 0.031(3) 0.031(3) 0.002(2) 0.004(2) 0.003(2)
C7 0.045(3) 0.021(3) 0.032(3) 0.004(2) 0.013(3) 0.018(2)
C8 0.036(3) 0.049(4) 0.060(4) 0.005(3) 0.024(3) -0.008(3)
C9 0.049(4) 0.042(4) 0.041(3) 0.011(3) 0.014(3) 0.008(3)
C10 0.040(3) 0.048(4) 0.028(3) 0.004(3) 0.005(3) 0.007(3)
C11 0.039(3) 0.030(3) 0.030(3) -0.001(2) 0.003(2) 0.003(3)
C12 0.081(5) 0.030(4) 0.058(4) -0.006(3) 0.014(4) -0.010(3)
C13 0.059(4) 0.060(4) 0.046(4) -0.002(3) -0.005(3) 0.027(4)
C14 0.058(4) 0.027(3) 0.049(4) -0.009(3) 0.007(3) 0.012(3)
C15 0.033(3) 0.033(3) 0.037(3) -0.004(3) 0.003(3) 0.006(3)
C16 0.044(3) 0.039(4) 0.046(4) -0.008(3) -0.002(3) 0.000(3)
C17 0.044(3) 0.061(4) 0.040(4) -0.008(3) 0.019(3) 0.005(3)
C18 0.044(3) 0.044(4) 0.047(4) -0.019(3) 0.005(3) 0.011(3)

loop_
_atom_type_symbol
_atom_type_description
_atom_type_scat_dispersion_real
_atom_type_scat_dispersion_imag
_atom_type_scat_source
C C 0.0033 0.0016 'International Tables Vol C Tables 4.2.6.8 and 6.1.1.4'
H H 0.0000 0.0000 'International Tables Vol C Tables 4.2.6.8 and 6.1.1.4'
Br Br -0.2901 2.4595 'International Tables Vol C Tables 4.2.6.8 and 6.1.1.4'
N N 0.0061 0.0033 'International Tables Vol C Tables 4.2.6.8 and 6.1.1.4'

loop_
_geom_angle_atom_site_label_1
_geom_angle_atom_site_label_2
_geom_angle_atom_site_label_3
_geom_angle
C1 N1 C6 106.1(4)
C4 N2 C5 110.3(4)
N1 C1 C2 112.6(4)
N1 C1 C11 121.3(5)
C2 C1 C11 126.0(5)
C1 C2 Br1 127.2(4)
C3 C2 Br1 126.4(4)
C3 C2 C1 106.3(4)
C2 C3 C4 145.4(5)
C2 C3 C6 108.4(4)
C4 C3 C6 103.9(4)
N2 C4 C3 109.8(4)
N2 C4 C15 122.3(4)
C3 C4 C15 127.8(4)
N2 C5 Br2 105.9(3)
N2 C5 C6 102.6(4)
N2 C5 C10 113.0(4)
C6 C5 Br2 110.2(3)
C10 C5 Br2 107.5(4)
C10 C5 C6 117.1(4)
N1 C6 C3 105.8(4)
N1 C6 C5 118.9(4)
N1 C6 C7 108.8(4)
C3 C6 C5 99.8(4)
C3 C6 C7 110.5(4)
C5 C6 C7 112.3(4)
C8 C7 C6 107.8(4)
C9 C8 C7 113.7(5)
C10 C9 C8 110.4(5)
C9 C10 C5 112.8(5)
C1 C11 C12 109.7(5)
C1 C11 C13 109.3(4)
C1 C11 C14 110.2(4)
C12 C11 C13 110.7(5)
C14 C11 C12 108.1(5)
C14 C11 C13 108.8(5)
C4 C15 C16 108.1(4)
C4 C15 C17 108.7(5)
C4 C15 C18 109.2(4)
C17 C15 C16 111.4(5)
C18 C15 C16 109.9(5)
C18 C15 C17 109.5(5)

loop_
_geom_bond_atom_site_label_1
_geom_bond_atom_site_label_2
_geom_bond_distance
Br1 C2 1.885(5)
Br2 C5 1.969(5)
N1 C1 1.292(7)
N1 C6 1.479(6)
N2 C4 1.298(6)
N2 C5 1.476(7)
C1 C2 1.496(7)
C1 C11 1.514(7)
C2 C3 1.321(7)
C3 C4 1.485(7)
C3 C6 1.487(7)
C4 C15 1.519(7)
C5 C6 1.538(7)
C5 C10 1.514(7)
C6 C7 1.640(7)
C7 C8 1.515(7)
C8 C9 1.515(8)
C9 C10 1.504(8)
C11 C12 1.537(8)
C11 C13 1.545(8)
C11 C14 1.529(8)
C15 C16 1.540(7)
C15 C17 1.529(8)
C15 C18 1.529(8)
